data_7208762
loop_
_publ_author_name
'Calahorro, Antonio J.'
'L\'opez-Viseras, Marta E.'
'Salinas-Castillo, Alfonso'
'Fairen-Jimenez, David'
'Colacio, Enrique'
'Cano, Joan'
'Rodr\'iguez-Di\'eguez, Antonio'

_publ_section_title
;
 Novel metal--organic frameworks based on 5-bromonicotinic acid:
 Multifunctional materials with H2 purification capabilities
;
_journal_issue 20
_journal_name_full CrystEngComm
_journal_page_first 6390
_journal_paper_doi 10.1039/c2ce25807b
_journal_volume 14
_journal_year 2012
_chemical_formula_sum 'C24 H14 Br4 Co2 N4 O9'
_chemical_formula_weight 939.89
_chemical_name_systematic
;
?
;
_space_group_IT_number 15
_symmetry_cell_setting monoclinic
_symmetry_space_group_name_Hall '-C 2yc'
_symmetry_space_group_name_H-M 'C 1 2/c 1'
_atom_sites_solution_hydrogens geom
_atom_sites_solution_primary direct
_atom_sites_solution_secondary difmap
_audit_creation_method SHELXL-97
_cell_angle_alpha 90.00
_cell_angle_beta 120.52(4)
_cell_angle_gamma 90.00
_cell_formula_units_Z 4
_cell_length_a 15.0926(18)
_cell_length_b 16.9747(18)
_cell_length_c 14.4400(16)
_cell_measurement_reflns_used 1255
_cell_measurement_temperature 293(2)
_cell_measurement_theta_max 18.29
_cell_measurement_theta_min 2.91
_cell_volume 3186.9(15)
_computing_cell_refinement 'Bruker smart'
_computing_data_collection 'Bruker smart'
_computing_data_reduction 'Bruker smart'
_computing_molecular_graphics 'Bruker SHELXTL'
_computing_publication_material 'SHELXL-97 (Sheldrick, 1997)'
_computing_structure_refinement 'SHELXL-97 (Sheldrick, 1997)'
_computing_structure_solution 'SHELXL-97 (Sheldrick, 1990)'
_diffrn_ambient_temperature 293(2)
_diffrn_measured_fraction_theta_full 0.997
_diffrn_measured_fraction_theta_max 0.997
_diffrn_measurement_device_type 'Bruker Axs APEX automatic diffractometer'
_diffrn_measurement_method 'phi and omega scans'
_diffrn_radiation_monochromator graphite
_diffrn_radiation_source 'fine-focus sealed tube'
_diffrn_radiation_type MoK\a
_diffrn_radiation_wavelength 0.71073
_diffrn_reflns_av_R_equivalents 0.0964
_diffrn_reflns_av_sigmaI/netI 0.0683
_diffrn_reflns_limit_h_max 16
_diffrn_reflns_limit_h_min -16
_diffrn_reflns_limit_k_max 18
_diffrn_reflns_limit_k_min -18
_diffrn_reflns_limit_l_max 15
_diffrn_reflns_limit_l_min -15
_diffrn_reflns_number 12736
_diffrn_reflns_theta_full 22.83
_diffrn_reflns_theta_max 22.83
_diffrn_reflns_theta_min 1.97
_exptl_absorpt_coefficient_mu 6.109
_exptl_absorpt_correction_T_max 1.000
_exptl_absorpt_correction_T_min 0.650
_exptl_absorpt_correction_type empirical
_exptl_absorpt_process_details 'Bruker SADABS (Bruker, 1999)'
_exptl_crystal_colour Pink
_exptl_crystal_density_diffrn 1.959
_exptl_crystal_density_method 'not measured'
_exptl_crystal_description Prismatic
_exptl_crystal_F_000 1808
_exptl_crystal_size_max 0.16
_exptl_crystal_size_mid 0.14
_exptl_crystal_size_min 0.08
_refine_diff_density_max 1.316
_refine_diff_density_min -0.845
_refine_diff_density_rms 0.209
_refine_ls_extinction_method none
_refine_ls_goodness_of_fit_ref 1.064
_refine_ls_hydrogen_treatment constr
_refine_ls_matrix_type full
_refine_ls_number_parameters 195
_refine_ls_number_reflns 2175
_refine_ls_number_restraints 0
_refine_ls_restrained_S_all 1.064
_refine_ls_R_factor_all 0.0923
_refine_ls_R_factor_gt 0.0669
_refine_ls_shift/su_max 0.000
_refine_ls_shift/su_mean 0.000
_refine_ls_structure_factor_coef Fsqd
_refine_ls_weighting_details 'calc w=1/[\s^2^(Fo^2^)+(0.1467P)^2^+4.6859P] where P=(Fo^2^+2Fc^2^)/3'
_refine_ls_weighting_scheme calc
_refine_ls_wR_factor_gt 0.2040
_refine_ls_wR_factor_ref 0.2289
_reflns_number_gt 1579
_reflns_number_total 2175
_reflns_threshold_expression >2sigma(I)
_cod_data_source_file c2ce25807b.txt
_cod_data_source_block Compound2
_cod_depositor_comments
;
The following automatic conversions were performed:

'_symmetry_cell_setting' value 'Monoclinic' changed to 'monoclinic'
according to /home/saulius/struct/CIF-dictionaries/cif_core.dic
dictionary named 'cif_core.dic' version 2.4.2 from
2011-04-26.

'_exptl_absorpt_correction_type' value 'Empirical'
changed to 'empirical' according to
/home/saulius/struct/CIF-dictionaries/cif_core.dic dictionary named
'cif_core.dic' version 2.4.2 from 2011-04-26.

Automatic conversion script
Id: cif_fix_values 1891 2012-01-12 08:04:46Z andrius 
;
_cod_original_sg_symbol_H-M C2/c
_cod_database_code 7208762

loop_
_symmetry_equiv_pos_as_xyz
'x, y, z'
'-x, y, -z+1/2'
'x+1/2, y+1/2, z'
'-x+1/2, y+1/2, -z+1/2'
'-x, -y, -z'
'x, -y, z-1/2'
'-x+1/2, -y+1/2, -z'
'x+1/2, -y+1/2, z-1/2'

loop_
_atom_site_label
_atom_site_type_symbol
_atom_site_fract_x
_atom_site_fract_y
_atom_site_fract_z
_atom_site_U_iso_or_equiv
_atom_site_adp_type
_atom_site_occupancy
_atom_site_symmetry_multiplicity
_atom_site_calc_flag
_atom_site_refinement_flags
Co1 Co 0.40962(11) 0.12337(9) 0.29240(11) 0.0291(5) Uani 1 1 d .
Br5A Br 0.07480(10) -0.09838(10) 0.18372(10) 0.0586(6) Uani 1 1 d .
Br5B Br 0.17375(14) 0.34769(12) 0.39262(12) 0.0869(8) Uani 1 1 d .
O31A O 0.3322(5) -0.0812(5) 0.6332(6) 0.0346(18) Uani 1 1 d .
O31B O 0.4906(5) 0.1759(4) 0.4508(6) 0.0332(18) Uani 1 1 d .
O32B O 0.5909(6) 0.2632(5) 0.4278(6) 0.045(2) Uani 1 1 d .
O32A O 0.4750(6) -0.0393(5) 0.6388(6) 0.0376(19) Uani 1 1 d .
N1A N 0.3247(6) 0.0459(5) 0.3358(7) 0.031(2) Uani 1 1 d .
N1B N 0.2876(7) 0.2078(5) 0.2461(7) 0.036(2) Uani 1 1 d .
C2A C 0.3651(9) 0.0275(7) 0.4398(8) 0.034(3) Uani 1 1 d .
H2A H 0.4247 0.0532 0.4902 0.040 Uiso 1 1 calc R
C2B C 0.2208(9) 0.2202(7) 0.1414(8) 0.037(3) Uani 1 1 d .
H2B H 0.2327 0.1960 0.0909 0.045 Uiso 1 1 calc R
C3A C 0.3222(8) -0.0286(6) 0.4765(8) 0.029(2) Uani 1 1 d .
C3B C 0.1346(9) 0.2678(6) 0.1052(8) 0.034(3) Uani 1 1 d .
C4A C 0.2282(8) -0.0631(7) 0.3999(9) 0.038(3) Uani 1 1 d .
H4A H 0.1929 -0.0968 0.4207 0.045 Uiso 1 1 calc R
C4B C 0.1178(10) 0.3074(8) 0.1790(10) 0.051(3) Uani 1 1 d .
H4B H 0.0621 0.3411 0.1573 0.061 Uiso 1 1 calc R
C5A C 0.1904(8) -0.0452(7) 0.2932(8) 0.036(3) Uani 1 1 d .
C5B C 0.1888(10) 0.2940(8) 0.2875(9) 0.048(3) Uani 1 1 d .
C6A C 0.2385(9) 0.0100(7) 0.2643(9) 0.040(3) Uani 1 1 d .
H6A H 0.2097 0.0227 0.1920 0.048 Uiso 1 1 calc R
C6B C 0.2709(10) 0.2454(7) 0.3177(10) 0.043(3) Uani 1 1 d .
H6B H 0.3170 0.2379 0.3906 0.052 Uiso 1 1 calc R
C31A C 0.3812(9) -0.0514(6) 0.5928(9) 0.035(3) Uani 1 1 d .
C31B C 0.5657(9) 0.2230(7) 0.4853(9) 0.033(3) Uani 1 1 d .
O1 O 0.5000 0.1930(6) 0.2500 0.033(2) Uani 1 2 d S
H1A H 0.4552 0.2266 0.1899 0.050 Uiso 1 1 d R

loop_
_atom_site_aniso_label
_atom_site_aniso_U_11
_atom_site_aniso_U_22
_atom_site_aniso_U_33
_atom_site_aniso_U_23
_atom_site_aniso_U_13
_atom_site_aniso_U_12
Co1 0.0280(9) 0.0345(9) 0.0226(8) 0.0008(6) 0.0112(7) 0.0017(6)
Br5A 0.0444(9) 0.0835(12) 0.0390(9) -0.0119(7) 0.0147(7) -0.0237(7)
Br5B 0.1001(14) 0.1163(16) 0.0394(9) -0.0014(8) 0.0319(9) 0.0553(12)
O31A 0.034(4) 0.048(5) 0.021(4) 0.008(3) 0.013(4) 0.001(4)
O31B 0.027(4) 0.036(4) 0.029(4) -0.013(3) 0.009(3) -0.011(4)
O32B 0.049(5) 0.049(5) 0.025(4) -0.001(4) 0.011(4) -0.010(4)
O32A 0.022(5) 0.052(5) 0.030(4) 0.011(4) 0.007(4) 0.003(4)
N1A 0.026(5) 0.039(6) 0.021(5) 0.004(4) 0.007(4) 0.002(4)
N1B 0.034(5) 0.040(6) 0.028(5) 0.001(4) 0.012(5) 0.018(4)
C2A 0.033(7) 0.034(7) 0.027(7) 0.002(5) 0.011(5) -0.001(5)
C2B 0.043(7) 0.046(7) 0.021(6) 0.005(5) 0.015(6) 0.004(6)
C3A 0.026(6) 0.031(6) 0.027(6) 0.002(5) 0.011(5) 0.002(5)
C3B 0.035(7) 0.036(7) 0.022(6) -0.006(5) 0.008(5) 0.002(5)
C4A 0.028(6) 0.048(7) 0.037(7) -0.008(6) 0.016(6) -0.009(5)
C4B 0.052(8) 0.056(9) 0.038(8) 0.006(6) 0.019(7) 0.014(7)
C5A 0.024(6) 0.055(8) 0.023(6) -0.006(5) 0.007(5) -0.008(5)
C5B 0.046(8) 0.060(9) 0.036(7) 0.001(6) 0.020(6) 0.018(7)
C6A 0.035(7) 0.047(8) 0.025(6) 0.011(6) 0.006(6) 0.007(6)
C6B 0.043(8) 0.051(8) 0.029(7) 0.005(6) 0.014(6) 0.009(6)
C31A 0.047(8) 0.030(6) 0.025(6) 0.007(5) 0.017(6) 0.008(6)
C31B 0.035(7) 0.033(6) 0.023(6) -0.001(5) 0.010(5) 0.004(6)
O1 0.033(6) 0.038(6) 0.024(6) 0.000 0.011(5) 0.000

loop_
_atom_type_symbol
_atom_type_description
_atom_type_scat_dispersion_real
_atom_type_scat_dispersion_imag
_atom_type_scat_source
C C 0.0033 0.0016 'International Tables Vol C Tables 4.2.6.8 and 6.1.1.4'
H H 0.0000 0.0000 'International Tables Vol C Tables 4.2.6.8 and 6.1.1.4'
Br Br -0.2901 2.4595 'International Tables Vol C Tables 4.2.6.8 and 6.1.1.4'
Co Co 0.3494 0.9721 'International Tables Vol C Tables 4.2.6.8 and 6.1.1.4'
N N 0.0061 0.0033 'International Tables Vol C Tables 4.2.6.8 and 6.1.1.4'
O O 0.0106 0.0060 'International Tables Vol C Tables 4.2.6.8 and 6.1.1.4'

loop_
_geom_angle_atom_site_label_1
_geom_angle_atom_site_label_2
_geom_angle_atom_site_label_3
_geom_angle
_geom_angle_site_symmetry_1
_geom_angle_site_symmetry_3
O32A Co1 O31A 98.9(3) 5_656 6
O32A Co1 O1 90.9(3) 5_656 .
O31A Co1 O1 87.5(2) 6 .
O32A Co1 N1A 85.3(3) 5_656 .
O31A Co1 N1A 91.6(3) 6 .
O1 Co1 N1A 175.9(3) . .
O32A Co1 N1B 169.8(3) 5_656 .
O31A Co1 N1B 88.5(3) 6 .
O1 Co1 N1B 96.5(3) . .
N1A Co1 N1B 87.4(3) . .
O32A Co1 O31B 83.7(3) 5_656 .
O31A Co1 O31B 175.3(3) 6 .
O1 Co1 O31B 88.5(2) . .
N1A Co1 O31B 92.5(3) . .
N1B Co1 O31B 89.4(3) . .
C31A O31A Co1 120.9(7) . 6_556
C31B O31B Co1 126.1(7) . .
C31A O32A Co1 126.6(7) . 5_656
C6A N1A C2A 118.2(9) . .
C6A N1A Co1 123.3(7) . .
C2A N1A Co1 118.2(7) . .
C2B N1B C6B 117.7(10) . .
C2B N1B Co1 119.3(7) . .
C6B N1B Co1 122.8(7) . .
N1A C2A C3A 123.3(10) . .
N1A C2A H2A 118.3 . .
C3A C2A H2A 118.3 . .
N1B C2B C3B 122.7(10) . .
N1B C2B H2B 118.7 . .
C3B C2B H2B 118.7 . .
C2A C3A C4A 117.5(10) . .
C2A C3A C31A 118.3(10) . .
C4A C3A C31A 124.1(10) . .
C4B C3B C2B 119.6(10) . .
C4B C3B C31B 122.9(11) . 8_455
C2B C3B C31B 117.4(10) . 8_455
C5A C4A C3A 117.8(10) . .
C5A C4A H4A 121.1 . .
C3A C4A H4A 121.1 . .
C3B C4B C5B 116.6(12) . .
C3B C4B H4B 121.7 . .
C5B C4B H4B 121.7 . .
C6A C5A C4A 120.4(10) . .
C6A C5A Br5A 118.6(8) . .
C4A C5A Br5A 121.0(8) . .
C6B C5B C4B 120.8(12) . .
C6B C5B Br5B 119.9(9) . .
C4B C5B Br5B 119.2(9) . .
N1A C6A C5A 122.4(10) . .
N1A C6A H6A 118.8 . .
C5A C6A H6A 118.8 . .
N1B C6B C5B 122.5(11) . .
N1B C6B H6B 118.8 . .
C5B C6B H6B 118.8 . .
O32A C31A O31A 126.8(10) . .
O32A C31A C3A 115.2(10) . .
O31A C31A C3A 118.0(10) . .
O31B C31B O32B 125.9(10) . .
O31B C31B C3B 118.3(10) . 8_556
O32B C31B C3B 115.7(10) . 8_556
Co1 O1 Co1 112.1(5) . 2_655
Co1 O1 H1A 109.2 . .
Co1 O1 H1A 109.2 2_655 .

loop_
_geom_bond_atom_site_label_1
_geom_bond_atom_site_label_2
_geom_bond_distance
_geom_bond_site_symmetry_2
Co1 O32A 2.073(8) 5_656
Co1 O31A 2.106(7) 6
Co1 O1 2.116(6) .
Co1 N1A 2.140(9) .
Co1 N1B 2.154(8) .
Co1 O31B 2.163(7) .
Br5A C5A 1.885(11) .
Br5B C5B 1.881(12) .
O31A C31A 1.258(13) .
O31A Co1 2.106(7) 6_556
O31B C31B 1.264(13) .
O32B C31B 1.272(13) .
O32A C31A 1.238(13) .
O32A Co1 2.073(8) 5_656
N1A C6A 1.329(14) .
N1A C2A 1.340(13) .
N1B C2B 1.342(13) .
N1B C6B 1.343(14) .
C2A C3A 1.397(15) .
C2A H2A 0.9300 .
C2B C3B 1.388(16) .
C2B H2B 0.9300 .
C3A C4A 1.409(15) .
C3A C31A 1.498(15) .
C3B C4B 1.387(16) .
C3B C31B 1.509(15) 8_455
C4A C5A 1.378(15) .
C4A H4A 0.9300 .
C4B C5B 1.396(17) .
C4B H4B 0.9300 .
C5A C6A 1.375(15) .
C5B C6B 1.363(17) .
C6A H6A 0.9300 .
C6B H6B 0.9300 .
C31B C3B 1.509(15) 8_556
O1 Co1 2.116(6) 2_655
O1 H1A 0.9700 .
